data_4308840
loop_
_publ_author_name
'Nathan D. Jones'
'Patric Meessen'
'Udo Losehand'
'Brian O. Patrick'
'Brian R. James'

_publ_section_title
;
Platinum(II) and Palladium(II) Complexes of Bisphosphine Ligands
Bearing o-N,N-Dimethylanilinyl Substituents: A Hint of Catalytic Olefin
Hydration
;
_journal_name_full 'Inorganic Chemistry'
_journal_page_first 3290
_journal_page_last 3298
_journal_paper_doi 10.1021/ic048639h
_journal_volume 44
_journal_year 2005
_chemical_formula_sum 'C35 H46 Cl4 N4 P2 Pd'
_chemical_formula_weight 832.93
_space_group_IT_number 4
_symmetry_cell_setting monoclinic
_symmetry_Int_Tables_number 4
_symmetry_space_group_name_Hall 'P 2yb'
_symmetry_space_group_name_H-M 'P 1 21 1'
_audit_creation_date 2002-03-26
_audit_creation_method 'by teXsan v1.8'
_cell_angle_alpha 90
_cell_angle_beta 94.607(2)
_cell_angle_gamma 90
_cell_formula_units_Z 2
_cell_length_a 12.3010(3)
_cell_length_b 11.8069(3)
_cell_length_c 12.9733(4)
_cell_measurement_reflns_used 12978
_cell_measurement_temperature 173.2
_cell_measurement_theta_max 30.03
_cell_measurement_theta_min 2.39
_cell_volume 1878.11(9)
_computing_cell_refinement 'd*TREK (MSC, 1996-1998)'
_computing_data_collection 'd*TREK (MSC, 1996-1998)'
_computing_data_reduction 'd*TREK (MSC, 1996-1998)'
_computing_publication_material 'teXsan (MSC, 1992-1997)'
_computing_structure_refinement 'teXsan (MSC, 1992-1997)'
_computing_structure_solution
;
SIR97 (Altomare, et. al. 1998)
;
_diffrn_ambient_temperature 173.2
_diffrn_detector_area_resol_mean 11.76
_diffrn_measurement_device_type 'Rigaku/ADSC CCD'
_diffrn_measurement_method 'area detector'
_diffrn_orient_matrix_UB_11 0.00000
_diffrn_orient_matrix_UB_12 0.00000
_diffrn_orient_matrix_UB_13 0.00000
_diffrn_orient_matrix_UB_21 0.00000
_diffrn_orient_matrix_UB_22 0.00000
_diffrn_orient_matrix_UB_23 0.00000
_diffrn_orient_matrix_UB_31 0.00000
_diffrn_orient_matrix_UB_32 0.00000
_diffrn_orient_matrix_UB_33 0.00000
_diffrn_radiation_detector CCD
_diffrn_radiation_monochromator graphite
_diffrn_radiation_source 'X-ray tube'
_diffrn_radiation_type 'Mo K\a'
_diffrn_radiation_wavelength 0.7107
_diffrn_reflns_av_R_equivalents 0.03460
_diffrn_reflns_av_sigmaI/netI 0.060
_diffrn_reflns_limit_h_max 14
_diffrn_reflns_limit_h_min -17
_diffrn_reflns_limit_k_max 13
_diffrn_reflns_limit_k_min -16
_diffrn_reflns_limit_l_max 15
_diffrn_reflns_limit_l_min -15
_diffrn_reflns_number 16349
_diffrn_reflns_reduction_process 'Lp corrections applied'
_diffrn_reflns_theta_max 30.03
_diffrn_reflns_theta_min 2.39
_diffrn_standards_decay_% 0.00
_diffrn_standards_interval_count 0
_diffrn_standards_number 0
_exptl_absorpt_coefficient_mu 0.895
_exptl_absorpt_correction_T_max 1.0000
_exptl_absorpt_correction_T_min 0.7638
_exptl_absorpt_correction_type multi-scan
_exptl_crystal_colour yellow
_exptl_crystal_density_diffrn 1.473
_exptl_crystal_density_meas ?
_exptl_crystal_description block
_exptl_crystal_F_000 856.00
_exptl_crystal_size_max 0.50
_exptl_crystal_size_mid 0.40
_exptl_crystal_size_min 0.20
_refine_diff_density_max 0.60
_refine_diff_density_min -0.84
_refine_ls_extinction_method none
_refine_ls_goodness_of_fit_all 1.085
_refine_ls_goodness_of_fit_ref 1.085
_refine_ls_hydrogen_treatment mixed
_refine_ls_matrix_type full
_refine_ls_number_constraints 0
_refine_ls_number_parameters 414
_refine_ls_number_reflns 7915
_refine_ls_number_restraints 0
_refine_ls_R_factor_all 0.0407
_refine_ls_R_factor_gt 0.022
_refine_ls_shift/su_max 0.0010
_refine_ls_shift/su_mean 0.0650
_refine_ls_structure_factor_coef Fsqd
_refine_ls_weighting_details 'w = 1/[\s^2^(Fo^2^)]'
_refine_ls_weighting_scheme sigma
_refine_ls_wR_factor_all 0.0624
_refine_ls_wR_factor_ref 0.0624
_reflns_number_gt 7647
_reflns_number_total 7915
_reflns_threshold_expression I>3.00\s(I)
_cod_data_source_file ic048639hsi20040928_020803.cif
_cod_data_source_block bj337/UL3
_cod_original_cell_volume 1878.11(8)
_cod_original_sg_symbol_H-M 'P 21 '
_cod_original_formula_sum 'C35 H46 Cl4 N4 P2 Pd '
_cod_database_code 4308840

loop_
_symmetry_equiv_pos_as_xyz
'   +x,   +y,   +z'
'   -x,1/2+y,   -z'

loop_
_atom_site_label
_atom_site_fract_x
_atom_site_fract_y
_atom_site_fract_z
_atom_site_U_iso_or_equiv
_atom_site_occupancy
_atom_site_refinement_flags
_atom_site_adp_type
_atom_site_calc_flag
_atom_site_calc_attached_atom
Pd(1) 0.43132(1) 0.6532 0.24655(1) 0.00998(3) 1.000 . Uani d ?
Cl(1) 0.56003(4) 0.75314(5) 0.35768(4) 0.0174(1) 1.000 . Uani d ?
Cl(2) 0.56798(4) 0.55986(5) 0.15839(4) 0.0174(1) 1.000 . Uani d ?
Cl(3) 0.12190(5) 0.1406(1) -0.17454(6) 0.0506(2) 1.000 . Uani d ?
Cl(4) 0.10549(7) 0.1670(1) -0.39797(7) 0.0751(3) 1.000 . Uani d ?
P(1) 0.29451(4) 0.75374(4) 0.30684(4) 0.0110(1) 1.000 . Uani d ?
P(2) 0.29799(4) 0.54820(5) 0.16568(4) 0.0112(1) 1.000 . Uani d ?
N(1) 0.2712(2) 0.6054(2) 0.4965(2) 0.0239(5) 1.000 . Uani d ?
N(2) 0.0819(2) 0.9142(2) 0.2482(2) 0.0314(6) 1.000 . Uani d ?
N(3) 0.3142(2) 0.7022(2) -0.0174(2) 0.0178(4) 1.000 . Uani d ?
N(4) 0.0881(2) 0.3993(2) 0.2302(2) 0.0261(5) 1.000 . Uani d ?
C(1) 0.1676(1) 0.6735(2) 0.2797(2) 0.0144(5) 1.000 . Uani d ?
C(2) 0.1708(1) 0.6279(2) 0.1696(2) 0.0145(5) 1.000 . Uani d ?
C(3) 0.3078(2) 0.7977(2) 0.4413(2) 0.0137(4) 1.000 . Uani d ?
C(4) 0.3398(2) 0.9089(2) 0.4664(2) 0.0197(5) 1.000 . Uani d ?
C(5) 0.3425(2) 0.9475(2) 0.5675(2) 0.0235(5) 1.000 . Uani d ?
C(6) 0.3098(2) 0.8758(2) 0.6438(2) 0.0265(6) 1.000 . Uani d ?
C(7) 0.2813(2) 0.7646(2) 0.6205(2) 0.0253(6) 1.000 . Uani d ?
C(8) 0.2851(2) 0.7227(2) 0.5201(2) 0.0176(5) 1.000 . Uani d ?
C(9) 0.1854(2) 0.5487(3) 0.5468(2) 0.0389(7) 1.000 . Uani d ?
C(10) 0.3750(3) 0.5446(2) 0.5137(2) 0.0359(7) 1.000 . Uani d ?
C(11) 0.2796(2) 0.8845(2) 0.2309(2) 0.0146(5) 1.000 . Uani d ?
C(12) 0.3742(2) 0.9222(2) 0.1888(2) 0.0213(5) 1.000 . Uani d ?
C(13) 0.3736(2) 1.0127(2) 0.1197(2) 0.0287(6) 1.000 . Uani d ?
C(14) 0.2764(2) 1.0659(2) 0.0910(2) 0.0331(7) 1.000 . Uani d ?
C(15) 0.1822(2) 1.0331(2) 0.1327(2) 0.0336(7) 1.000 . Uani d ?
C(16) 0.1808(2) 0.9446(2) 0.2052(2) 0.0231(5) 1.000 . Uani d ?
C(17) 0.0729(3) 0.9518(4) 0.3523(3) 0.054(1) 1.000 . Uani d ?
C(18) -0.0185(3) 0.9406(4) 0.1850(3) 0.061(1) 1.000 . Uani d ?
C(19) 0.3115(2) 0.5028(2) 0.0338(2) 0.0137(5) 1.000 . Uani d ?
C(20) 0.3217(2) 0.3882(2) 0.0091(2) 0.0192(5) 1.000 . Uani d ?
C(21) 0.3328(2) 0.3542(2) -0.0916(2) 0.0225(5) 1.000 . Uani d ?
C(22) 0.3342(2) 0.4344(2) -0.1693(2) 0.0254(6) 1.000 . Uani d ?
C(23) 0.3263(2) 0.5486(2) -0.1455(2) 0.0239(5) 1.000 . Uani d ?
C(24) 0.3158(2) 0.5844(2) -0.0445(2) 0.0160(5) 1.000 . Uani d ?
C(25) 0.4187(2) 0.7561(2) -0.0351(2) 0.0274(6) 1.000 . Uani d ?
C(26) 0.2229(2) 0.7633(2) -0.0701(2) 0.0291(6) 1.000 . Uani d ?
C(27) 0.2891(2) 0.4177(2) 0.2414(2) 0.0158(5) 1.000 . Uani d ?
C(28) 0.3903(2) 0.3745(2) 0.2794(2) 0.0202(5) 1.000 . Uani d ?
C(29) 0.3995(2) 0.2831(2) 0.3473(2) 0.0289(6) 1.000 . Uani d ?
C(30) 0.3060(2) 0.2363(2) 0.3808(2) 0.0306(6) 1.000 . Uani d ?
C(31) 0.2052(2) 0.2751(2) 0.3427(2) 0.0300(6) 1.000 . Uani d ?
C(32) 0.1936(2) 0.3637(2) 0.2708(2) 0.0207(5) 1.000 . Uani d ?
C(33) -0.0025(2) 0.3707(3) 0.2925(3) 0.0434(8) 1.000 . Uani d ?
C(34) 0.0619(2) 0.3686(3) 0.1232(2) 0.0348(7) 1.000 . Uani d ?
C(35) 0.1901(2) 0.1630(4) -0.2854(2) 0.0477(8) 1.000 . Uani d ?
H(1) 0.1638 0.6109 0.3287 0.017 1.000 . Uiso c ?
H(2) 0.1043 0.7232 0.2841 0.017 1.000 . Uiso c ?
H(3) 0.1692 0.6909 0.1203 0.017 1.000 . Uiso c ?
H(4) 0.1081 0.5782 0.1527 0.017 1.000 . Uiso c ?
H(5) 0.3604 0.9599 0.4118 0.024 1.000 . Uiso c ?
H(6) 0.3673 1.0246 0.5848 0.028 1.000 . Uiso c ?
H(7) 0.3067 0.9039 0.7145 0.032 1.000 . Uiso c ?
H(8) 0.2580 0.7148 0.6751 0.030 1.000 . Uiso c ?
H(9) 0.1170 0.5906 0.5336 0.047 1.000 . Uiso c ?
H(10) 0.1764 0.4716 0.5197 0.047 1.000 . Uiso c ?
H(11) 0.2052 0.5456 0.6216 0.047 1.000 . Uiso c ?
H(12) 0.3639 0.4645 0.4965 0.043 1.000 . Uiso c ?
H(13) 0.4281 0.5772 0.4696 0.043 1.000 . Uiso c ?
H(14) 0.4025 0.5519 0.5864 0.043 1.000 . Uiso c ?
H(15) 0.4434 0.8836 0.2084 0.026 1.000 . Uiso c ?
H(16) 0.4411 1.0381 0.0919 0.034 1.000 . Uiso c ?
H(17) 0.2744 1.1278 0.0406 0.040 1.000 . Uiso c ?
H(18) 0.1139 1.0723 0.1113 0.040 1.000 . Uiso c ?
H(19) 0.1411 0.9360 0.3939 0.065 1.000 . Uiso c ?
H(20) 0.0582 1.0333 0.3523 0.065 1.000 . Uiso c ?
H(21) 0.0128 0.9114 0.3814 0.065 1.000 . Uiso c ?
H(22) -0.0325 1.0221 0.1873 0.073 1.000 . Uiso c ?
H(23) -0.0107 0.9176 0.1132 0.073 1.000 . Uiso c ?
H(24) -0.0796 0.8995 0.2114 0.073 1.000 . Uiso c ?
H(25) 0.3209 0.3312 0.0638 0.023 1.000 . Uiso c ?
H(26) 0.3399 0.2736 -0.1077 0.027 1.000 . Uiso c ?
H(27) 0.3406 0.4106 -0.2410 0.031 1.000 . Uiso c ?
H(28) 0.3281 0.6049 -0.2007 0.028 1.000 . Uiso c ?
H(29) 0.4778 0.7185 0.0073 0.033 1.000 . Uiso c ?
H(30) 0.4322 0.7493 -0.1083 0.033 1.000 . Uiso c ?
H(31) 0.4163 0.8363 -0.0162 0.033 1.000 . Uiso c ?
H(32) 0.2256 0.8428 -0.0486 0.035 1.000 . Uiso c ?
H(33) 0.2276 0.7584 -0.1450 0.035 1.000 . Uiso c ?
H(34) 0.1542 0.7294 -0.0521 0.035 1.000 . Uiso c ?
H(35) 0.4569 0.4095 0.2576 0.024 1.000 . Uiso c ?
H(36) 0.4713 0.2525 0.3709 0.035 1.000 . Uiso c ?
H(37) 0.3112 0.1751 0.4320 0.037 1.000 . Uiso c ?
H(38) 0.1398 0.2398 0.3667 0.036 1.000 . Uiso c ?
H(39) 0.0172 0.3912 0.3650 0.052 1.000 . Uiso c ?
H(40) -0.0677 0.4127 0.2669 0.052 1.000 . Uiso c ?
H(41) -0.0169 0.2893 0.2877 0.052 1.000 . Uiso c ?
H(42) -0.0118 0.3949 0.1009 0.042 1.000 . Uiso c ?
H(43) 0.1144 0.4038 0.0802 0.042 1.000 . Uiso c ?
H(44) 0.0653 0.2860 0.1161 0.042 1.000 . Uiso c ?
H(45) 0.2291 0.2352 -0.2780 0.057 1.000 . Uiso c ?
H(46) 0.2428 0.1013 -0.2911 0.057 1.000 . Uiso c ?

loop_
_atom_site_aniso_label
_atom_site_aniso_U_11
_atom_site_aniso_U_22
_atom_site_aniso_U_33
_atom_site_aniso_U_12
_atom_site_aniso_U_13
_atom_site_aniso_U_23
Pd(1) 0.01157(6) 0.00959(6) 0.00881(7) -0.00027(5) 0.00106(4) 0.00032(5)
Cl(1) 0.0169(2) 0.0182(2) 0.0166(2) -0.0032(2) -0.0012(2) -0.0019(2)
Cl(2) 0.0174(2) 0.0166(2) 0.0188(2) 0.0029(2) 0.0052(2) -0.0007(2)
Cl(3) 0.0301(3) 0.0780(6) 0.0439(4) -0.0135(4) 0.0049(2) 0.0011(4)
Cl(4) 0.0416(4) 0.140(1) 0.0430(4) 0.0061(6) 0.0004(3) 0.0081(6)
P(1) 0.0138(2) 0.0100(2) 0.0093(2) -0.0001(2) 0.0028(2) 0.0002(2)
P(2) 0.0136(2) 0.0103(2) 0.0096(2) -0.0003(2) 0.0000(2) -0.0002(2)
N(1) 0.040(1) 0.0149(9) 0.016(1) -0.0049(8) 0.0009(8) 0.0026(7)
N(2) 0.0193(9) 0.025(1) 0.051(2) 0.0055(9) 0.008(1) 0.0044(9)
N(3) 0.0239(9) 0.0156(9) 0.0141(9) 0.0035(7) 0.0023(7) 0.0015(7)
N(4) 0.0202(9) 0.026(1) 0.032(1) -0.0079(9) 0.0028(8) 0.0032(9)
C(1) 0.0145(8) 0.016(1) 0.013(1) -0.0034(7) 0.0026(6) -0.0019(7)
C(2) 0.0134(7) 0.015(1) 0.015(1) 0.0021(7) 0.0009(6) -0.0014(7)
C(3) 0.0161(8) 0.0142(9) 0.011(1) -0.0002(7) 0.0034(7) -0.0029(7)
C(4) 0.027(1) 0.015(1) 0.018(1) -0.0046(8) 0.0053(8) -0.0017(8)
C(5) 0.029(1) 0.018(1) 0.023(1) -0.0031(9) 0.0007(9) -0.0071(9)
C(6) 0.035(1) 0.030(1) 0.015(1) -0.001(1) 0.0029(9) -0.0079(9)
C(7) 0.037(1) 0.026(1) 0.013(1) -0.003(1) 0.0021(9) 0.0010(9)
C(8) 0.0216(9) 0.016(1) 0.015(1) 0.0003(8) -0.0003(8) -0.0009(8)
C(9) 0.049(2) 0.033(1) 0.034(1) -0.020(1) 0.001(1) 0.006(1)
C(10) 0.055(2) 0.020(1) 0.034(1) 0.011(1) 0.009(1) 0.007(1)
C(11) 0.0172(9) 0.0125(9) 0.014(1) 0.0010(8) 0.0016(7) 0.0009(7)
C(12) 0.024(1) 0.0146(9) 0.026(1) -0.0013(9) 0.0066(8) 0.0057(8)
C(13) 0.039(1) 0.020(1) 0.029(1) -0.003(1) 0.012(1) 0.0098(9)
C(14) 0.046(1) 0.018(1) 0.034(1) -0.001(1) -0.002(1) 0.012(1)
C(15) 0.037(1) 0.019(1) 0.043(2) 0.007(1) -0.004(1) 0.008(1)
C(16) 0.022(1) 0.014(1) 0.032(1) 0.0041(9) -0.0005(8) 0.0005(9)
C(17) 0.033(1) 0.076(3) 0.057(2) 0.009(2) 0.019(1) 0.007(2)
C(18) 0.027(1) 0.074(3) 0.080(3) 0.002(2) -0.005(2) 0.008(2)
C(19) 0.0153(8) 0.0140(9) 0.011(1) 0.0014(7) -0.0007(7) -0.0020(7)
C(20) 0.023(1) 0.0151(9) 0.019(1) 0.0012(8) -0.0006(8) -0.0019(8)
C(21) 0.024(1) 0.019(1) 0.024(1) 0.0048(9) -0.0031(8) -0.0090(9)
C(22) 0.030(1) 0.031(1) 0.016(1) 0.006(1) 0.0015(8) -0.0089(9)
C(23) 0.033(1) 0.027(1) 0.012(1) 0.008(1) 0.0019(8) -0.0023(9)
C(24) 0.0179(9) 0.0153(9) 0.015(1) 0.0042(8) -0.0007(7) -0.0009(7)
C(25) 0.033(1) 0.021(1) 0.029(1) -0.005(1) 0.0079(9) 0.001(1)
C(26) 0.038(1) 0.028(1) 0.022(1) 0.016(1) 0.0005(9) 0.005(1)
C(27) 0.020(1) 0.0121(9) 0.015(1) -0.0042(8) -0.0020(8) 0.0002(7)
C(28) 0.022(1) 0.0134(9) 0.024(1) 0.0007(8) -0.0024(8) 0.0029(8)
C(29) 0.033(1) 0.019(1) 0.033(1) 0.000(1) -0.006(1) 0.0086(9)
C(30) 0.045(1) 0.018(1) 0.028(1) -0.006(1) -0.002(1) 0.0101(9)
C(31) 0.038(1) 0.024(1) 0.029(1) -0.010(1) 0.004(1) 0.009(1)
C(32) 0.024(1) 0.016(1) 0.022(1) -0.0053(9) 0.0023(8) 0.0022(8)
C(33) 0.028(1) 0.041(2) 0.063(2) -0.005(1) 0.013(1) 0.013(1)
C(34) 0.023(1) 0.035(1) 0.045(2) -0.005(1) -0.010(1) -0.005(1)
C(35) 0.024(1) 0.075(2) 0.045(2) -0.002(2) 0.009(1) -0.001(2)

loop_
_atom_type_symbol
_atom_type_oxidation_number
_atom_type_number_in_cell
_atom_type_scat_dispersion_real
_atom_type_scat_dispersion_imag
_atom_type_scat_source
C 0 70 0.002 0.002
;International Tables for Crystallography
(1992, Vol. C, Tables 4.2.6.8 and 6.1.1.1)
;
H 0 92 0.000 0.000
;International Tables for Crystallography
(1992, Vol. C, Table 6.1.1.2)
;
N 0 8 0.004 0.003
;International Tables for Crystallography
(1992, Vol. C, Tables 4.2.6.8 and 6.1.1.1)
;
P 0 4 0.090 0.095
;International Tables for Crystallography
(1992, Vol. C, Tables 4.2.6.8 and 6.1.1.1)
;
Cl 0 8 0.132 0.159
;International Tables for Crystallography
(1992, Vol. C, Tables 4.2.6.8 and 6.1.1.1)
;
Pd 0 2 -1.177 1.007
;International Tables for Crystallography
(1992, Vol. C, Tables 4.2.6.8 and 6.1.1.1)
;

loop_
_geom_angle_atom_site_label_1
_geom_angle_atom_site_label_2
_geom_angle_atom_site_label_3
_geom_angle
_geom_angle_site_symmetry_1
_geom_angle_site_symmetry_2
_geom_angle_site_symmetry_3
_geom_angle_publ_flag
Cl(1) Pd(1) Cl(2) 93.43(2) . . . yes
Cl(1) Pd(1) P(1) 90.42(2) . . . yes
Cl(1) Pd(1) P(2) 170.39(2) . . . yes
Cl(2) Pd(1) P(1) 171.35(2) . . . yes
Cl(2) Pd(1) P(2) 92.16(2) . . . yes
P(1) Pd(1) P(2) 85.13(2) . . . yes
Pd(1) P(1) C(1) 108.01(6) . . . yes
Pd(1) P(1) C(3) 118.20(7) . . . yes
Pd(1) P(1) C(11) 107.62(7) . . . yes
C(1) P(1) C(3) 109.97(9) . . . yes
C(1) P(1) C(11) 106.5(1) . . . yes
C(3) P(1) C(11) 105.9(1) . . . yes
Pd(1) P(2) C(2) 107.26(6) . . . yes
Pd(1) P(2) C(19) 118.98(7) . . . yes
Pd(1) P(2) C(27) 106.60(7) . . . yes
C(2) P(2) C(19) 108.79(9) . . . yes
C(2) P(2) C(27) 109.2(1) . . . yes
C(19) P(2) C(27) 105.7(1) . . . yes
C(8) N(1) C(9) 115.5(2) . . . yes
C(8) N(1) C(10) 110.8(2) . . . yes
C(9) N(1) C(10) 111.3(2) . . . yes
C(16) N(2) C(17) 115.1(2) . . . yes
C(16) N(2) C(18) 115.9(3) . . . yes
C(17) N(2) C(18) 109.7(3) . . . yes
C(24) N(3) C(25) 110.6(2) . . . yes
C(24) N(3) C(26) 113.0(2) . . . yes
C(25) N(3) C(26) 111.3(2) . . . yes
C(32) N(4) C(33) 116.0(2) . . . yes
C(32) N(4) C(34) 114.1(2) . . . yes
C(33) N(4) C(34) 110.5(2) . . . yes
P(1) C(1) C(2) 106.0(1) . . . yes
P(1) C(1) H(1) 110.4 . . . no
P(1) C(1) H(2) 110.3 . . . no
C(2) C(1) H(1) 110.3 . . . no
C(2) C(1) H(2) 110.2 . . . no
H(1) C(1) H(2) 109.6 . . . no
P(2) C(2) C(1) 107.1(1) . . . yes
P(2) C(2) H(3) 110.1 . . . no
P(2) C(2) H(4) 110.2 . . . no
C(1) C(2) H(3) 110.0 . . . no
C(1) C(2) H(4) 110.0 . . . no
H(3) C(2) H(4) 109.4 . . . no
P(1) C(3) C(4) 119.5(2) . . . yes
P(1) C(3) C(8) 120.9(2) . . . yes
C(4) C(3) C(8) 119.5(2) . . . yes
C(3) C(4) C(5) 120.9(2) . . . yes
C(3) C(4) H(5) 119.5 . . . no
C(5) C(4) H(5) 119.6 . . . no
C(4) C(5) C(6) 119.2(2) . . . yes
C(4) C(5) H(6) 120.4 . . . no
C(6) C(5) H(6) 120.4 . . . no
C(5) C(6) C(7) 120.4(2) . . . yes
C(5) C(6) H(7) 119.8 . . . no
C(7) C(6) H(7) 119.8 . . . no
C(6) C(7) C(8) 120.8(2) . . . yes
C(6) C(7) H(8) 119.6 . . . no
C(8) C(7) H(8) 119.6 . . . no
N(1) C(8) C(3) 119.1(2) . . . yes
N(1) C(8) C(7) 122.1(2) . . . yes
C(3) C(8) C(7) 118.7(2) . . . yes
N(1) C(9) H(9) 109.6 . . . no
N(1) C(9) H(10) 109.5 . . . no
N(1) C(9) H(11) 109.4 . . . no
H(9) C(9) H(10) 109.6 . . . no
H(9) C(9) H(11) 109.4 . . . no
H(10) C(9) H(11) 109.4 . . . no
N(1) C(10) H(12) 109.5 . . . no
N(1) C(10) H(13) 109.4 . . . no
N(1) C(10) H(14) 109.5 . . . no
H(12) C(10) H(13) 109.5 . . . no
H(12) C(10) H(14) 109.5 . . . no
H(13) C(10) H(14) 109.3 . . . no
P(1) C(11) C(12) 115.4(2) . . . yes
P(1) C(11) C(16) 126.3(2) . . . yes
C(12) C(11) C(16) 118.1(2) . . . yes
C(11) C(12) C(13) 122.3(2) . . . yes
C(11) C(12) H(15) 118.9 . . . no
C(13) C(12) H(15) 118.8 . . . no
C(12) C(13) C(14) 119.0(2) . . . yes
C(12) C(13) H(16) 120.7 . . . no
C(14) C(13) H(16) 120.4 . . . no
C(13) C(14) C(15) 120.5(2) . . . yes
C(13) C(14) H(17) 119.8 . . . no
C(15) C(14) H(17) 119.8 . . . no
C(14) C(15) C(16) 121.9(2) . . . yes
C(14) C(15) H(18) 119.1 . . . no
C(16) C(15) H(18) 118.9 . . . no
N(2) C(16) C(11) 121.5(2) . . . yes
N(2) C(16) C(15) 120.4(2) . . . yes
C(11) C(16) C(15) 118.1(2) . . . yes
N(2) C(17) H(19) 109.4 . . . no
N(2) C(17) H(20) 109.4 . . . no
N(2) C(17) H(21) 109.2 . . . no
H(19) C(17) H(20) 109.7 . . . no
H(19) C(17) H(21) 109.5 . . . no
H(20) C(17) H(21) 109.5 . . . no
N(2) C(18) H(22) 109.6 . . . no
N(2) C(18) H(23) 109.3 . . . no
N(2) C(18) H(24) 109.6 . . . no
H(22) C(18) H(23) 109.4 . . . no
H(22) C(18) H(24) 109.6 . . . no
H(23) C(18) H(24) 109.3 . . . no
P(2) C(19) C(20) 121.2(2) . . . yes
P(2) C(19) C(24) 119.5(2) . . . yes
C(20) C(19) C(24) 119.2(2) . . . yes
C(19) C(20) C(21) 121.0(2) . . . yes
C(19) C(20) H(25) 119.6 . . . no
C(21) C(20) H(25) 119.4 . . . no
C(20) C(21) C(22) 119.8(2) . . . yes
C(20) C(21) H(26) 120.0 . . . no
C(22) C(21) H(26) 120.2 . . . no
C(21) C(22) C(23) 119.8(2) . . . yes
C(21) C(22) H(27) 120.1 . . . no
C(23) C(22) H(27) 120.1 . . . no
C(22) C(23) C(24) 121.1(2) . . . yes
C(22) C(23) H(28) 119.4 . . . no
C(24) C(23) H(28) 119.5 . . . no
N(3) C(24) C(19) 119.0(2) . . . yes
N(3) C(24) C(23) 121.9(2) . . . yes
C(19) C(24) C(23) 119.0(2) . . . yes
N(3) C(25) H(29) 109.5 . . . no
N(3) C(25) H(30) 109.5 . . . no
N(3) C(25) H(31) 109.5 . . . no
H(29) C(25) H(30) 109.4 . . . no
H(29) C(25) H(31) 109.4 . . . no
H(30) C(25) H(31) 109.5 . . . no
N(3) C(26) H(32) 109.5 . . . no
N(3) C(26) H(33) 109.4 . . . no
N(3) C(26) H(34) 109.4 . . . no
H(32) C(26) H(33) 109.6 . . . no
H(32) C(26) H(34) 109.5 . . . no
H(33) C(26) H(34) 109.4 . . . no
P(2) C(27) C(28) 113.9(2) . . . yes
P(2) C(27) C(32) 127.5(2) . . . yes
C(28) C(27) C(32) 118.4(2) . . . yes
C(27) C(28) C(29) 122.0(2) . . . yes
C(27) C(28) H(35) 119.0 . . . no
C(29) C(28) H(35) 118.9 . . . no
C(28) C(29) C(30) 118.9(2) . . . yes
C(28) C(29) H(36) 120.6 . . . no
C(30) C(29) H(36) 120.5 . . . no
C(29) C(30) C(31) 120.3(2) . . . yes
C(29) C(30) H(37) 119.9 . . . no
C(31) C(30) H(37) 119.9 . . . no
C(30) C(31) C(32) 122.0(2) . . . yes
C(30) C(31) H(38) 118.9 . . . no
C(32) C(31) H(38) 119.1 . . . no
N(4) C(32) C(27) 121.2(2) . . . yes
N(4) C(32) C(31) 120.5(2) . . . yes
C(27) C(32) C(31) 118.2(2) . . . yes
N(4) C(33) H(39) 109.3 . . . no
N(4) C(33) H(40) 109.5 . . . no
N(4) C(33) H(41) 109.4 . . . no
H(39) C(33) H(40) 109.4 . . . no
H(39) C(33) H(41) 109.4 . . . no
H(40) C(33) H(41) 109.7 . . . no
N(4) C(34) H(42) 109.5 . . . no
N(4) C(34) H(43) 109.5 . . . no
N(4) C(34) H(44) 109.4 . . . no
H(42) C(34) H(43) 109.5 . . . no
H(42) C(34) H(44) 109.4 . . . no
H(43) C(34) H(44) 109.5 . . . no
Cl(3) C(35) Cl(4) 113.9(1) . . . yes
Cl(3) C(35) H(45) 108.4 . . . no
Cl(3) C(35) H(46) 108.3 . . . no
Cl(4) C(35) H(45) 108.4 . . . no
Cl(4) C(35) H(46) 108.3 . . . no
H(45) C(35) H(46) 109.4 . . . no

loop_
_geom_bond_atom_site_label_1
_geom_bond_atom_site_label_2
_geom_bond_distance
_geom_bond_site_symmetry_1
_geom_bond_site_symmetry_2
_geom_bond_publ_flag
Pd(1) Cl(1) 2.3690(5) . . yes
Pd(1) Cl(2) 2.3783(5) . . yes
Pd(1) P(1) 2.2507(5) . . yes
Pd(1) P(2) 2.2471(5) . . yes
Cl(3) C(35) 1.743(3) . . yes
Cl(4) C(35) 1.724(3) . . yes
P(1) C(1) 1.836(2) . . yes
P(1) C(3) 1.815(2) . . yes
P(1) C(11) 1.833(2) . . yes
P(2) C(2) 1.830(2) . . yes
P(2) C(19) 1.813(2) . . yes
P(2) C(27) 1.836(2) . . yes
N(1) C(8) 1.426(3) . . yes
N(1) C(9) 1.448(4) . . yes
N(1) C(10) 1.465(4) . . yes
N(2) C(16) 1.424(3) . . yes
N(2) C(17) 1.434(4) . . yes
N(2) C(18) 1.461(4) . . yes
N(3) C(24) 1.435(3) . . yes
N(3) C(25) 1.470(3) . . yes
N(3) C(26) 1.457(3) . . yes
N(4) C(32) 1.424(3) . . yes
N(4) C(33) 1.468(3) . . yes
N(4) C(34) 1.446(4) . . yes
C(1) C(2) 1.529(3) . . yes
C(1) H(1) 0.98 . . no
C(1) H(2) 0.98 . . no
C(2) H(3) 0.98 . . no
C(2) H(4) 0.98 . . no
C(3) C(4) 1.402(3) . . yes
C(3) C(8) 1.397(3) . . yes
C(4) C(5) 1.386(3) . . yes
C(4) H(5) 0.98 . . no
C(5) C(6) 1.387(4) . . yes
C(5) H(6) 0.98 . . no
C(6) C(7) 1.385(4) . . yes
C(6) H(7) 0.98 . . no
C(7) C(8) 1.398(3) . . yes
C(7) H(8) 0.98 . . no
C(9) H(9) 0.98 . . no
C(9) H(10) 0.98 . . no
C(9) H(11) 0.98 . . no
C(10) H(12) 0.98 . . no
C(10) H(13) 0.98 . . no
C(10) H(14) 0.98 . . no
C(11) C(12) 1.397(3) . . yes
C(11) C(16) 1.424(3) . . yes
C(12) C(13) 1.394(3) . . yes
C(12) H(15) 0.98 . . no
C(13) C(14) 1.375(4) . . yes
C(13) H(16) 0.98 . . no
C(14) C(15) 1.374(4) . . yes
C(14) H(17) 0.98 . . no
C(15) C(16) 1.406(4) . . yes
C(15) H(18) 0.98 . . no
C(17) H(19) 0.98 . . no
C(17) H(20) 0.98 . . no
C(17) H(21) 0.98 . . no
C(18) H(22) 0.98 . . no
C(18) H(23) 0.98 . . no
C(18) H(24) 0.98 . . no
C(19) C(20) 1.398(3) . . yes
C(19) C(24) 1.404(3) . . yes
C(20) C(21) 1.385(3) . . yes
C(20) H(25) 0.98 . . no
C(21) C(22) 1.384(4) . . yes
C(21) H(26) 0.98 . . no
C(22) C(23) 1.389(4) . . yes
C(22) H(27) 0.98 . . no
C(23) C(24) 1.393(3) . . yes
C(23) H(28) 0.98 . . no
C(25) H(29) 0.98 . . no
C(25) H(30) 0.98 . . no
C(25) H(31) 0.98 . . no
C(26) H(32) 0.98 . . no
C(26) H(33) 0.98 . . no
C(26) H(34) 0.98 . . no
C(27) C(28) 1.399(3) . . yes
C(27) C(32) 1.415(3) . . yes
C(28) C(29) 1.391(3) . . yes
C(28) H(35) 0.98 . . no
C(29) C(30) 1.378(4) . . yes
C(29) H(36) 0.98 . . no
C(30) C(31) 1.375(4) . . yes
C(30) H(37) 0.98 . . no
C(31) C(32) 1.401(3) . . yes
C(31) H(38) 0.98 . . no
C(33) H(39) 0.98 . . no
C(33) H(40) 0.98 . . no
C(33) H(41) 0.98 . . no
C(34) H(42) 0.98 . . no
C(34) H(43) 0.98 . . no
C(34) H(44) 0.98 . . no
C(35) H(45) 0.98 . . no
C(35) H(46) 0.98 . . no

loop_
_geom_contact_atom_site_label_1
_geom_contact_atom_site_label_2
_geom_contact_distance
_geom_contact_site_symmetry_1
_geom_contact_site_symmetry_2
_geom_contact_publ_flag
Cl(1) C(35) 3.453(3) . 2_655 no
Cl(1) C(22) 3.571(2) . 2_655 no
Cl(2) C(35) 3.502(3) . 2_655 no
Cl(2) C(6) 3.599(2) . 2_646 no
C(20) C(25) 3.545(3) . 2_645 no
C(21) C(25) 3.546(3) . 2_645 no

loop_
_geom_torsion_atom_site_label_1
_geom_torsion_atom_site_label_2
_geom_torsion_atom_site_label_3
_geom_torsion_atom_site_label_4
_geom_torsion_site_symmetry_1
_geom_torsion_site_symmetry_2
_geom_torsion_site_symmetry_3
_geom_torsion_site_symmetry_4
_geom_torsion
_geom_torsion_publ_flag
Pd(1) P(1) C(1) C(2) . . . . -42.7(1) no
Pd(1) P(1) C(3) C(4) . . . . 100.4(2) no
Pd(1) P(1) C(3) C(8) . . . . -80.5(2) no
Pd(1) P(1) C(11) C(12) . . . . -27.1(2) no
Pd(1) P(1) C(11) C(16) . . . . 147.9(2) no
Pd(1) P(2) C(2) C(1) . . . . -45.1(1) no
Pd(1) P(2) C(19) C(20) . . . . 114.8(2) no
Pd(1) P(2) C(19) C(24) . . . . -62.9(2) no
Pd(1) P(2) C(27) C(28) . . . . -39.6(2) no
Pd(1) P(2) C(27) C(32) . . . . 135.1(2) no
Cl(1) Pd(1) P(1) C(1) . . . . -159.04(7) no
Cl(1) Pd(1) P(1) C(3) . . . . -33.46(8) no
Cl(1) Pd(1) P(1) C(11) . . . . 86.30(8) no
Cl(1) Pd(1) P(2) C(2) . . . . 77.3(1) no
Cl(1) Pd(1) P(2) C(19) . . . . -158.8(1) no
Cl(1) Pd(1) P(2) C(27) . . . . -39.5(1) no
Cl(2) Pd(1) P(1) C(1) . . . . 84.5(1) no
Cl(2) Pd(1) P(1) C(3) . . . . -150.0(1) no
Cl(2) Pd(1) P(1) C(11) . . . . -30.2(2) no
Cl(2) Pd(1) P(2) C(2) . . . . -157.16(7) no
Cl(2) Pd(1) P(2) C(19) . . . . -33.27(8) no
Cl(2) Pd(1) P(2) C(27) . . . . 85.99(8) no
P(1) Pd(1) P(2) C(2) . . . . 14.61(7) no
P(1) Pd(1) P(2) C(19) . . . . 138.50(8) no
P(1) Pd(1) P(2) C(27) . . . . -102.24(8) no
P(1) C(1) C(2) P(2) . . . . 55.1(1) no
P(1) C(3) C(4) C(5) . . . . 175.0(2) no
P(1) C(3) C(8) N(1) . . . . 11.7(3) no
P(1) C(3) C(8) C(7) . . . . -170.9(2) no
P(1) C(11) C(12) C(13) . . . . 172.6(2) no
P(1) C(11) C(16) N(2) . . . . 7.6(3) no
P(1) C(11) C(16) C(15) . . . . -170.1(2) no
P(2) Pd(1) P(1) C(1) . . . . 12.43(7) no
P(2) Pd(1) P(1) C(3) . . . . 138.01(8) no
P(2) Pd(1) P(1) C(11) . . . . -102.24(8) no
P(2) C(19) C(20) C(21) . . . . -179.5(2) no
P(2) C(19) C(24) N(3) . . . . 2.7(3) no
P(2) C(19) C(24) C(23) . . . . 179.9(2) no
P(2) C(27) C(28) C(29) . . . . 173.2(2) no
P(2) C(27) C(32) N(4) . . . . 9.1(3) no
P(2) C(27) C(32) C(31) . . . . -169.8(2) no
N(1) C(8) C(3) C(4) . . . . -169.3(2) no
N(1) C(8) C(7) C(6) . . . . 171.0(2) no
N(2) C(16) C(11) C(12) . . . . -177.5(2) no
N(2) C(16) C(15) C(14) . . . . 178.9(3) no
N(3) C(24) C(19) C(20) . . . . -175.0(2) no
N(3) C(24) C(23) C(22) . . . . 176.2(2) no
N(4) C(32) C(27) C(28) . . . . -176.3(2) no
N(4) C(32) C(31) C(30) . . . . 177.8(3) no
C(1) P(1) C(3) C(4) . . . . -135.0(2) no
C(1) P(1) C(3) C(8) . . . . 44.1(2) no
C(1) P(1) C(11) C(12) . . . . -142.8(2) no
C(1) P(1) C(11) C(16) . . . . 32.3(2) no
C(1) C(2) P(2) C(19) . . . . -175.0(1) no
C(1) C(2) P(2) C(27) . . . . 70.0(1) no
C(2) P(2) C(19) C(20) . . . . -122.1(2) no
C(2) P(2) C(19) C(24) . . . . 60.2(2) no
C(2) P(2) C(27) C(28) . . . . -155.2(2) no
C(2) P(2) C(27) C(32) . . . . 19.6(2) no
C(2) C(1) P(1) C(3) . . . . -173.0(1) no
C(2) C(1) P(1) C(11) . . . . 72.6(1) no
C(3) P(1) C(11) C(12) . . . . 100.2(2) no
C(3) P(1) C(11) C(16) . . . . -84.8(2) no
C(3) C(4) C(5) C(6) . . . . -2.1(4) no
C(3) C(8) N(1) C(9) . . . . -140.5(2) no
C(3) C(8) N(1) C(10) . . . . 91.8(2) no
C(3) C(8) C(7) C(6) . . . . -6.3(4) no
C(4) C(3) P(1) C(11) . . . . -20.2(2) no
C(4) C(3) C(8) C(7) . . . . 8.1(3) no
C(4) C(5) C(6) C(7) . . . . 4.0(4) no
C(5) C(4) C(3) C(8) . . . . -4.1(3) no
C(5) C(6) C(7) C(8) . . . . 0.1(4) no
C(7) C(8) N(1) C(9) . . . . 42.2(3) no
C(7) C(8) N(1) C(10) . . . . -85.5(3) no
C(8) C(3) P(1) C(11) . . . . 158.8(2) no
C(11) C(12) C(13) C(14) . . . . -0.8(4) no
C(11) C(16) N(2) C(17) . . . . 78.2(3) no
C(11) C(16) N(2) C(18) . . . . -152.0(3) no
C(11) C(16) C(15) C(14) . . . . -3.4(4) no
C(12) C(11) C(16) C(15) . . . . 4.8(3) no
C(12) C(13) C(14) C(15) . . . . 2.4(4) no
C(13) C(12) C(11) C(16) . . . . -2.9(4) no
C(13) C(14) C(15) C(16) . . . . -0.3(5) no
C(15) C(16) N(2) C(17) . . . . -104.1(3) no
C(15) C(16) N(2) C(18) . . . . 25.6(4) no
C(19) P(2) C(27) C(28) . . . . 87.9(2) no
C(19) P(2) C(27) C(32) . . . . -97.3(2) no
C(19) C(20) C(21) C(22) . . . . 0.1(3) no
C(19) C(24) N(3) C(25) . . . . 113.3(2) no
C(19) C(24) N(3) C(26) . . . . -121.3(2) no
C(19) C(24) C(23) C(22) . . . . -0.9(3) no
C(20) C(19) P(2) C(27) . . . . -4.9(2) no
C(20) C(19) C(24) C(23) . . . . 2.2(3) no
C(20) C(21) C(22) C(23) . . . . 1.1(3) no
C(21) C(20) C(19) C(24) . . . . -1.8(3) no
C(21) C(22) C(23) C(24) . . . . -0.7(4) no
C(23) C(24) N(3) C(25) . . . . -63.9(3) no
C(23) C(24) N(3) C(26) . . . . 61.6(3) no
C(24) C(19) P(2) C(27) . . . . 177.4(2) no
C(27) C(28) C(29) C(30) . . . . -2.3(4) no
C(27) C(32) N(4) C(33) . . . . -157.1(2) no
C(27) C(32) N(4) C(34) . . . . 72.8(3) no
C(27) C(32) C(31) C(30) . . . . -3.2(4) no
C(28) C(27) C(32) C(31) . . . . 4.7(3) no
C(28) C(29) C(30) C(31) . . . . 3.9(4) no
C(29) C(28) C(27) C(32) . . . . -2.1(4) no
C(29) C(30) C(31) C(32) . . . . -1.2(4) no
C(31) C(32) N(4) C(33) . . . . 21.8(4) no
C(31) C(32) N(4) C(34) . . . . -108.3(3) no
